data_4121800
loop_
_publ_author_name
'Halvagar, Mohammad Reza'
'Solntsev, Pavlo V.'
'Lim, Hyeongtaek'
'Hedman, Britt'
'Hodgson, Keith O.'
'Solomon, Edward I.'
'Cramer, Christopher J.'
'Tolman, William B.'

_publ_section_title
;
 Hydroxo-Bridged Dicopper(II,III) and -(III,III) Complexes: Models for
 Putative Intermediates in Oxidation Catalysis.
;
_journal_issue 20
_journal_name_full 'Journal of the American Chemical Society'
_journal_page_first 7269
_journal_page_last 7272
_journal_paper_doi 10.1021/ja503629r
_journal_volume 136
_journal_year 2014
_chemical_formula_moiety 'C52 H28 Cu4 N12 O9'
_chemical_formula_sum 'C52 H28 Cu4 N12 O9'
_chemical_formula_weight 1219.02
_chemical_name_common '[NMe_4]_2 [L_2 Cu_4 (\m_4-O)]'
_chemical_name_systematic
;
 ?
;
_space_group_crystal_system tetragonal
_space_group_IT_number 121
_space_group_name_Hall 'I -4 2'
_space_group_name_H-M_alt 'I -4 2 m'
_symmetry_space_group_name_Hall 'I -4 2'
_symmetry_space_group_name_H-M 'I -4 2 m'
_atom_sites_solution_hydrogens geom
_audit_creation_method SHELXL-2013
_cell_angle_alpha 90
_cell_angle_beta 90
_cell_angle_gamma 90
_cell_formula_units_Z 2
_cell_length_a 14.5216(7)
_cell_length_b 14.5216(7)
_cell_length_c 15.9314(11)
_cell_measurement_temperature 123(2)
_cell_volume 3359.6(3)
_computing_structure_refinement 'SHELXL-2013 (Sheldrick, 2013)'
_diffrn_ambient_temperature 123(2)
_diffrn_measured_fraction_theta_full 0.997
_diffrn_measured_fraction_theta_max 0.997
_diffrn_radiation_type CuK\a
_diffrn_radiation_wavelength 1.54178
_diffrn_reflns_av_R_equivalents 0.0633
_diffrn_reflns_av_unetI/netI 0.0338
_diffrn_reflns_Laue_measured_fraction_full 0.997
_diffrn_reflns_Laue_measured_fraction_max 0.997
_diffrn_reflns_limit_h_max 17
_diffrn_reflns_limit_h_min -17
_diffrn_reflns_limit_k_max 17
_diffrn_reflns_limit_k_min -10
_diffrn_reflns_limit_l_max 19
_diffrn_reflns_limit_l_min -18
_diffrn_reflns_number 13058
_diffrn_reflns_point_group_measured_fraction_full 0.998
_diffrn_reflns_point_group_measured_fraction_max 0.998
_diffrn_reflns_theta_full 67.679
_diffrn_reflns_theta_max 68.420
_diffrn_reflns_theta_min 4.119
_exptl_absorpt_coefficient_mu 1.868
_exptl_absorpt_correction_T_max 0.7530
_exptl_absorpt_correction_T_min 0.5419
_exptl_absorpt_correction_type multi-scan
_exptl_crystal_colour purple
_exptl_crystal_density_diffrn 1.205
_exptl_crystal_description block
_exptl_crystal_F_000 1224
_exptl_crystal_size_max 0.150
_exptl_crystal_size_mid 0.140
_exptl_crystal_size_min 0.120
_refine_diff_density_max 0.331
_refine_diff_density_min -0.298
_refine_diff_density_rms 0.073
_refine_ls_abs_structure_details
;
 Refined as an inversion twin.
;
_refine_ls_abs_structure_Flack 0.15(7)
_refine_ls_extinction_method none
_refine_ls_goodness_of_fit_ref 1.095
_refine_ls_hydrogen_treatment constr
_refine_ls_matrix_type full
_refine_ls_number_parameters 94
_refine_ls_number_reflns 1637
_refine_ls_number_restraints 0
_refine_ls_restrained_S_all 1.095
_refine_ls_R_factor_all 0.0427
_refine_ls_R_factor_gt 0.0379
_refine_ls_shift/su_max 0.008
_refine_ls_shift/su_mean 0.001
_refine_ls_structure_factor_coef Fsqd
_refine_ls_weighting_details 'w=1/[\s^2^(Fo^2^)+(0.0684P)^2^+1.5902P] where P=(Fo^2^+2Fc^2^)/3'
_refine_ls_weighting_scheme calc
_refine_ls_wR_factor_gt 0.1052
_refine_ls_wR_factor_ref 0.1094
_reflns_Friedel_coverage 0.784
_reflns_Friedel_fraction_full 1.000
_reflns_Friedel_fraction_max 1.000
_reflns_number_gt 1501
_reflns_number_total 1637
_reflns_threshold_expression 'I > 2\s(I)'
_cod_data_source_file ja503629r_si_001.cif
_cod_data_source_block Comp5
_cod_depositor_comments 'Adding full bibliography for 4121798--4121800.cif.'
_cod_original_cell_volume 3359.6(4)
_cod_database_code 4121800
_shelx_space_group_comment
;
The symmetry employed for this shelxl refinement is uniquely defined
by the following loop, which should always be used as a source of
symmetry information in preference to the above space-group names.
They are only intended as comments.
;
_shelx_estimated_absorpt_t_min 0.767
_shelx_estimated_absorpt_t_max 0.807
_shelxl_version_number 2013-4

loop_
_space_group_symop_operation_xyz
'x, y, z'
'y, -x, -z'
'x, -y, -z'
'-x, -y, z'
'y, x, z'
'-y, -x, z'
'-y, x, -z'
'-x, y, -z'
'x+1/2, y+1/2, z+1/2'
'y+1/2, -x+1/2, -z+1/2'
'x+1/2, -y+1/2, -z+1/2'
'-x+1/2, -y+1/2, z+1/2'
'y+1/2, x+1/2, z+1/2'
'-y+1/2, -x+1/2, z+1/2'
'-y+1/2, x+1/2, -z+1/2'
'-x+1/2, y+1/2, -z+1/2'

loop_
_atom_site_label
_atom_site_type_symbol
_atom_site_fract_x
_atom_site_fract_y
_atom_site_fract_z
_atom_site_U_iso_or_equiv
_atom_site_adp_type
_atom_site_occupancy
_atom_site_site_symmetry_order
_atom_site_calc_flag
_atom_site_refinement_flags_posn
_atom_site_refinement_flags_adp
_atom_site_refinement_flags_occupancy
Cu1 Cu 0.93493(4) 1.06507(4) 0.91381(6) 0.0369(3) Uani 1 2 d S T P
O1 O 1.0000 1.0000 1.0000 0.0333(17) Uani 1 8 d S T P
N1 N 0.8697(3) 1.1303(3) 0.8292(4) 0.0438(12) Uani 1 2 d S T P
C1 C 0.7719(4) 1.2281(4) 0.7161(6) 0.067(2) Uani 1 2 d S T P
H1 H 0.7367 1.2633 0.6775 0.080 Uiso 1 2 calc R U P
N2 N 0.8353(2) 0.9730(2) 0.8922(2) 0.0409(9) Uani 1 1 d . . .
O2 O 0.6956(3) 0.9641(2) 0.8198(2) 0.0586(9) Uani 1 1 d . . .
C2 C 0.7389(4) 1.1439(4) 0.7441(4) 0.0626(15) Uani 1 1 d . . .
H2 H 0.6823 1.1199 0.7236 0.075 Uiso 1 1 calc R U .
C3 C 0.7902(4) 1.0957(3) 0.8026(3) 0.0491(12) Uani 1 1 d . . .
C6 C 0.7376(3) 0.8732(3) 0.9785(3) 0.0476(11) Uani 1 1 d . . .
H6 H 0.6912 0.9193 0.9798 0.057 Uiso 1 1 calc R U .
C7 C 0.7237(3) 0.7909(3) 1.0187(4) 0.0552(13) Uani 1 1 d . . .
H7 H 0.6671 0.7800 1.0469 0.066 Uiso 1 1 calc R U .
C5 C 0.8210(3) 0.8896(3) 0.9351(3) 0.0406(10) Uani 1 1 d . . .
C4 C 0.7675(3) 1.0025(3) 0.8401(3) 0.0466(11) Uani 1 1 d . . .

loop_
_atom_site_aniso_label
_atom_site_aniso_U_11
_atom_site_aniso_U_22
_atom_site_aniso_U_33
_atom_site_aniso_U_23
_atom_site_aniso_U_13
_atom_site_aniso_U_12
Cu1 0.0339(3) 0.0339(3) 0.0431(5) 0.0024(3) -0.0024(3) 0.0017(4)
O1 0.032(2) 0.032(2) 0.036(4) 0.000 0.000 0.000
N1 0.0418(18) 0.0418(18) 0.048(3) 0.0051(17) -0.0051(17) 0.004(2)
C1 0.066(3) 0.066(3) 0.068(5) 0.016(3) -0.016(3) 0.014(4)
N2 0.0366(18) 0.0381(18) 0.048(2) -0.0022(15) -0.0051(16) 0.0050(16)
O2 0.050(2) 0.054(2) 0.072(2) -0.0057(17) -0.0222(18) -0.0004(16)
C2 0.057(3) 0.057(3) 0.074(4) 0.006(3) -0.026(3) 0.013(3)
C3 0.048(3) 0.046(3) 0.053(3) 0.003(2) -0.011(2) 0.005(2)
C6 0.035(2) 0.042(2) 0.066(3) -0.009(2) -0.001(2) -0.006(2)
C7 0.042(2) 0.048(3) 0.075(3) 0.001(3) 0.001(2) -0.017(2)
C5 0.035(2) 0.036(2) 0.051(2) -0.0119(19) -0.0044(19) -0.0031(17)
C4 0.043(2) 0.039(2) 0.057(3) -0.007(2) -0.009(2) 0.005(2)

loop_
_atom_type_symbol
_atom_type_description
_atom_type_scat_dispersion_real
_atom_type_scat_dispersion_imag
_atom_type_scat_source
C C 0.0181 0.0091 'International Tables Vol C Tables 4.2.6.8 and 6.1.1.4'
H H 0.0000 0.0000 'International Tables Vol C Tables 4.2.6.8 and 6.1.1.4'
Cu Cu -1.9646 0.5888 'International Tables Vol C Tables 4.2.6.8 and 6.1.1.4'
N N 0.0311 0.0180 'International Tables Vol C Tables 4.2.6.8 and 6.1.1.4'
O O 0.0492 0.0322 'International Tables Vol C Tables 4.2.6.8 and 6.1.1.4'

loop_
_geom_angle_atom_site_label_1
_geom_angle_atom_site_label_2
_geom_angle_atom_site_label_3
_geom_angle
_geom_angle_site_symmetry_1
_geom_angle_site_symmetry_3
N1 Cu1 O1 179.4(2) . .
N1 Cu1 N2 81.41(10) . .
O1 Cu1 N2 98.64(10) . .
N1 Cu1 N2 81.41(10) . 6_775
O1 Cu1 N2 98.64(10) . 6_775
N2 Cu1 N2 159.7(2) . 6_775
N1 Cu1 Cu1 134.82(18) . 4_775
O1 Cu1 Cu1 45.78(3) . 4_775
N2 Cu1 Cu1 92.21(10) . 4_775
N2 Cu1 Cu1 92.21(10) 6_775 4_775
Cu1 O1 Cu1 120.90(3) 2_577 4_775
Cu1 O1 Cu1 120.90(3) 2_577 .
Cu1 O1 Cu1 88.45(5) 4_775 .
Cu1 O1 Cu1 88.45(5) 2_577 3_577
Cu1 O1 Cu1 120.90(3) 4_775 3_577
Cu1 O1 Cu1 120.90(3) . 3_577
C3 N1 C3 123.7(6) . 6_775
C3 N1 Cu1 118.1(3) . .
C3 N1 Cu1 118.1(3) 6_775 .
C2 C1 C2 120.5(7) 6_775 .
C2 C1 H1 119.8 6_775 .
C2 C1 H1 119.8 . .
C4 N2 C5 117.5(4) . .
C4 N2 Cu1 114.8(3) . .
C5 N2 Cu1 126.8(3) . .
C3 C2 C1 118.4(6) . .
C3 C2 H2 120.8 . .
C1 C2 H2 120.8 . .
N1 C3 C2 119.5(5) . .
N1 C3 C4 113.6(4) . .
C2 C3 C4 126.9(5) . .
C7 C6 C5 120.1(5) . .
C7 C6 H6 120.0 . .
C5 C6 H6 120.0 . .
C6 C7 C7 120.8(3) . 5
C6 C7 H7 119.6 . .
C7 C7 H7 119.6 5 .
N2 C5 C5 120.3(2) . 5
N2 C5 C6 120.7(4) . .
C5 C5 C6 119.1(3) 5 .
O2 C4 N2 129.4(5) . .
O2 C4 C3 119.1(4) . .
N2 C4 C3 111.5(4) . .

loop_
_geom_bond_atom_site_label_1
_geom_bond_atom_site_label_2
_geom_bond_distance
_geom_bond_site_symmetry_2
Cu1 N1 1.900(5) .
Cu1 O1 1.9160(8) .
Cu1 N2 2.000(4) .
Cu1 N2 2.000(4) 6_775
Cu1 Cu1 2.6726(16) 4_775
O1 Cu1 1.9160(8) 2_577
O1 Cu1 1.9160(8) 4_775
O1 Cu1 1.9160(8) 3_577
N1 C3 1.329(6) .
N1 C3 1.329(6) 6_775
C1 C2 1.387(7) 6_775
C1 C2 1.387(7) .
C1 H1 0.9500 .
N2 C4 1.357(6) .
N2 C5 1.405(6) .
O2 C4 1.228(6) .
C2 C3 1.383(7) .
C2 H2 0.9500 .
C3 C4 1.516(7) .
C6 C7 1.371(7) .
C6 C5 1.414(7) .
C6 H6 0.9500 .
C7 C7 1.379(10) 5
C7 H7 0.9500 .
C5 C5 1.410(9) 5

loop_
_geom_torsion_atom_site_label_1
_geom_torsion_atom_site_label_2
_geom_torsion_atom_site_label_3
_geom_torsion_atom_site_label_4
_geom_torsion
_geom_torsion_site_symmetry_1
_geom_torsion_site_symmetry_4
C2 C1 C2 C3 2.3(14) 6_775 .
C3 N1 C3 C2 -0.2(11) 6_775 .
Cu1 N1 C3 C2 176.8(5) . .
C3 N1 C3 C4 177.9(4) 6_775 .
Cu1 N1 C3 C4 -5.0(7) . .
C1 C2 C3 N1 -1.0(10) . .
C1 C2 C3 C4 -178.9(6) . .
C5 C6 C7 C7 1.1(6) . 5
C4 N2 C5 C5 131.1(3) . 5
Cu1 N2 C5 C5 -60.5(3) . 5
C4 N2 C5 C6 -48.7(6) . .
Cu1 N2 C5 C6 119.8(4) . .
C7 C6 C5 N2 178.7(4) . .
C7 C6 C5 C5 -1.1(6) . 5
C5 N2 C4 O2 -5.1(8) . .
Cu1 N2 C4 O2 -175.0(5) . .
C5 N2 C4 C3 176.5(4) . .
Cu1 N2 C4 C3 6.7(5) . .
N1 C3 C4 O2 -179.9(5) . .
C2 C3 C4 O2 -1.9(9) . .
N1 C3 C4 N2 -1.4(7) . .
C2 C3 C4 N2 176.6(5) . .
